data_2242499
loop_
_publ_author_name
'Chemey, Alexander T.'
'McGuire, Chad M.'
'Albrecht-Schmitt, Thomas E.'

_publ_section_title
;
 A rare positively charged nicotinic acid disulfide:
 2,2'-dithiodinicotinic acid hydrochloride monohydrate
;
_journal_coeditor_code YK2114
_journal_issue 6
_journal_name_full 'Acta Crystallographica Section E'
_journal_page_first 820
_journal_page_last 824
_journal_paper_doi 10.1107/S2056989018006916
_journal_volume 74
_journal_year 2018
_chemical_formula_iupac 'C12 H9 N2 O4 S2 +, Cl -, H2 O'
_chemical_formula_moiety 'C12 H9 N2 O4 S2 +, Cl -, H2 O'
_chemical_formula_sum 'C12 H11 Cl N2 O5 S2'
_chemical_formula_weight 362.80
_chemical_name_common
;
2,2'-Dithiodinicotinic acid hydrochloride monohydrate
;
_chemical_name_systematic
;
3-Carboxy-2-[2-(3-carboxypyridin-2-yl)disulfan-1-yl)]pyridin-1-ium chloride
monohydrate
;
_space_group_crystal_system triclinic
_space_group_IT_number 2
_space_group_name_Hall '-P 1'
_space_group_name_H-M_alt 'P -1'
_symmetry_space_group_name_Hall '-P 1'
_symmetry_space_group_name_H-M 'P -1'
_atom_sites_solution_hydrogens difmap
_audit_creation_method SHELXL-2014
_cell_angle_alpha 86.727(3)
_cell_angle_beta 73.088(3)
_cell_angle_gamma 73.538(3)
_cell_formula_units_Z 2
_cell_length_a 7.9906(12)
_cell_length_b 9.7081(14)
_cell_length_c 10.2704(15)
_cell_measurement_reflns_used 2974
_cell_measurement_temperature 120(2)
_cell_measurement_theta_max 27.873
_cell_measurement_theta_min 2.775
_cell_volume 730.73(19)
_computing_cell_refinement
;
SAINT (Bruker, 2015)
;
_computing_data_collection
;
APEX3 (Bruker, 2015)
;
_computing_data_reduction
;
SAINT (Bruker, 2015)
;
_computing_molecular_graphics
;
<i>SHELXP2014</i> (Sheldrick, 2015) and
<i>VESTA</i> (Momma & Izumi, 2011)
;
_computing_publication_material
;
publCIF (Westrip, 2010)
;
_computing_structure_refinement
;
SHELXL2014 (Sheldrick, 2015)
;
_computing_structure_solution
;
SHELXS2014 (Sheldrick, 2008)
;
_diffrn_ambient_temperature 120(2)
_diffrn_measured_fraction_theta_full 0.999
_diffrn_measured_fraction_theta_max 0.999
_diffrn_measurement_device_type 'Bruker D8 Quest'
_diffrn_measurement_method '0.5\% wide /w exposures'
_diffrn_radiation_type MoK\a
_diffrn_radiation_wavelength 0.71073
_diffrn_reflns_av_R_equivalents 0.0312
_diffrn_reflns_limit_h_max 10
_diffrn_reflns_limit_h_min -10
_diffrn_reflns_limit_k_max 12
_diffrn_reflns_limit_k_min -12
_diffrn_reflns_limit_l_max 13
_diffrn_reflns_limit_l_min -13
_diffrn_reflns_number 11750
_diffrn_reflns_theta_full 25.242
_diffrn_reflns_theta_max 27.873
_diffrn_reflns_theta_min 2.775
_diffrn_standards_decay_% 0
_diffrn_standards_interval_count 0
_diffrn_standards_number 0
_exptl_absorpt_coefficient_mu 0.572
_exptl_absorpt_correction_T_max 0.7468
_exptl_absorpt_correction_T_min 0.6883
_exptl_absorpt_correction_type multi-scan
_exptl_absorpt_process_details
;
(SADABS; Bruker, 2015)
;
_exptl_crystal_colour yellow
_exptl_crystal_density_diffrn 1.649
_exptl_crystal_description 'truncated column'
_exptl_crystal_F_000 372
_exptl_crystal_size_max 0.050
_exptl_crystal_size_mid 0.050
_exptl_crystal_size_min 0.030
_refine_diff_density_max 0.342
_refine_diff_density_min -0.285
_refine_ls_extinction_method none
_refine_ls_goodness_of_fit_ref 1.064
_refine_ls_hydrogen_treatment refall
_refine_ls_matrix_type full
_refine_ls_number_parameters 243
_refine_ls_number_reflns 3483
_refine_ls_number_restraints 0
_refine_ls_restrained_S_all 1.064
_refine_ls_R_factor_all 0.0412
_refine_ls_R_factor_gt 0.0319
_refine_ls_shift/su_max 0.001
_refine_ls_shift/su_mean 0.000
_refine_ls_structure_factor_coef Fsqd
_refine_ls_weighting_details 'w=1/[\s^2^(Fo^2^)+(0.0280P)^2^+0.4761P] where P=(Fo^2^+2Fc^2^)/3'
_refine_ls_weighting_scheme calc
_refine_ls_wR_factor_gt 0.0712
_refine_ls_wR_factor_ref 0.0746
_reflns_number_gt 2974
_reflns_number_total 3483
_reflns_threshold_expression 'I > 2\s(I)'
_cod_data_source_file yk2114sup1.cif
_cod_data_source_block I
_cod_database_code 2242499
_shelx_space_group_comment
;
The symmetry employed for this shelxl refinement is uniquely defined
by the following loop, which should always be used as a source of
symmetry information in preference to the above space-group names.
They are only intended as comments.
;
_shelx_estimated_absorpt_t_min 0.972
_shelx_estimated_absorpt_t_max 0.983
_shelxl_version_number 2.014

loop_
_space_group_symop_operation_xyz
'x, y, z'
'-x, -y, -z'

loop_
_atom_site_type_symbol
_atom_site_label
_atom_site_fract_x
_atom_site_fract_y
_atom_site_fract_z
_atom_site_U_iso_or_equiv
_atom_site_adp_type
_atom_site_calc_flag
_atom_site_occupancy
S S1 0.55285(6) 0.73261(4) -0.03978(4) 0.01593(10) Uani d 1
S S2 0.34334(6) 0.84956(5) 0.11499(4) 0.01655(10) Uani d 1
O O4 1.03798(18) 0.38461(14) -0.23492(13) 0.0231(3) Uani d 1
N N1 0.6456(2) 0.88005(16) 0.15917(15) 0.0183(3) Uani d 1
O O3 0.81335(18) 0.58125(14) -0.24563(12) 0.0241(3) Uani d 1
O O2 0.09614(18) 1.16658(15) 0.45610(14) 0.0249(3) Uani d 1
C C12 0.8861(2) 0.48353(18) -0.18308(17) 0.0160(3) Uani d 1
N N2 0.5831(2) 0.55966(15) 0.17321(14) 0.0137(3) Uani d 1
H H2A 0.495(3) 0.625(3) 0.219(2) 0.033(6) Uiso d 1
O O1 0.07437(17) 1.04648(14) 0.28410(14) 0.0243(3) Uani d 1
C C9 0.8823(2) 0.35342(18) 0.03531(18) 0.0164(3) Uani d 1
H H9A 0.987(3) 0.286(2) -0.013(2) 0.015(5) Uiso d 1
C C10 0.8052(2) 0.33966(19) 0.17376(18) 0.0181(4) Uani d 1
H H10 0.854(3) 0.263(2) 0.220(2) 0.022(5) Uiso d 1
C C11 0.6531(2) 0.44517(19) 0.24083(18) 0.0169(3) Uani d 1
H H11 0.596(3) 0.443(2) 0.334(2) 0.016(5) Uiso d 1
C C5 0.7374(2) 0.93776(19) 0.22147(19) 0.0196(4) Uani d 1
H H5A 0.869(3) 0.901(2) 0.192(2) 0.021(5) Uiso d 1
C C7 0.6516(2) 0.57744(17) 0.03867(16) 0.0129(3) Uani d 1
C C1 0.4649(2) 0.92968(17) 0.19882(17) 0.0148(3) Uani d 1
C C4 0.6562(2) 1.04237(18) 0.32312(18) 0.0174(3) Uani d 1
H H4A 0.723(3) 1.075(2) 0.364(2) 0.025(6) Uiso d 1
C C3 0.4674(2) 1.09120(18) 0.36465(17) 0.0160(3) Uani d 1
H H3A 0.408(3) 1.162(2) 0.430(2) 0.014(5) Uiso d 1
C C2 0.3676(2) 1.03471(17) 0.30221(17) 0.0148(3) Uani d 1
C C8 0.8054(2) 0.46990(17) -0.03376(16) 0.0139(3) Uani d 1
C C6 0.1649(2) 1.08231(18) 0.34541(18) 0.0168(3) Uani d 1
H H4 1.093(4) 0.396(3) -0.336(3) 0.058(8) Uiso d 1
H H3 -0.028(4) 1.198(3) 0.478(3) 0.059(9) Uiso d 1
O O5 1.20128(19) 1.41990(16) 0.52156(14) 0.0237(3) Uani d 1
H H1 1.173(4) 1.400(3) 0.453(3) 0.064(9) Uiso d 1
H H2 1.232(4) 1.501(3) 0.504(3) 0.062(9) Uiso d 1
Cl Cl1 0.68897(6) 1.29911(4) 0.55204(4) 0.01899(11) Uani d 1

loop_
_atom_site_aniso_label
_atom_site_aniso_U_11
_atom_site_aniso_U_22
_atom_site_aniso_U_33
_atom_site_aniso_U_12
_atom_site_aniso_U_13
_atom_site_aniso_U_23
S1 0.0192(2) 0.0151(2) 0.01288(19) -0.00254(16) -0.00613(16) 0.00176(15)
S2 0.0152(2) 0.0167(2) 0.0180(2) -0.00215(16) -0.00707(16) -0.00083(16)
O4 0.0219(7) 0.0223(7) 0.0173(6) -0.0006(5) 0.0010(5) -0.0002(5)
N1 0.0158(7) 0.0178(7) 0.0211(7) -0.0038(6) -0.0052(6) -0.0020(6)
O3 0.0269(7) 0.0260(7) 0.0130(6) 0.0015(6) -0.0047(5) 0.0003(5)
O2 0.0154(6) 0.0293(7) 0.0256(7) -0.0027(6) -0.0009(5) -0.0087(6)
C12 0.0173(8) 0.0159(8) 0.0151(8) -0.0060(7) -0.0031(6) -0.0028(6)
N2 0.0143(7) 0.0137(7) 0.0127(7) -0.0034(6) -0.0036(5) -0.0006(5)
O1 0.0157(6) 0.0252(7) 0.0315(7) -0.0023(5) -0.0078(5) -0.0064(6)
C9 0.0159(8) 0.0142(8) 0.0195(8) -0.0039(7) -0.0054(7) -0.0012(7)
C10 0.0217(9) 0.0166(8) 0.0192(8) -0.0072(7) -0.0098(7) 0.0054(7)
C11 0.0192(9) 0.0192(9) 0.0143(8) -0.0078(7) -0.0059(7) 0.0037(7)
C5 0.0146(9) 0.0184(9) 0.0257(9) -0.0045(7) -0.0055(7) 0.0001(7)
C7 0.0156(8) 0.0134(8) 0.0124(7) -0.0069(6) -0.0055(6) 0.0008(6)
C1 0.0163(8) 0.0121(8) 0.0167(8) -0.0049(6) -0.0054(6) 0.0025(6)
C4 0.0184(9) 0.0156(8) 0.0204(9) -0.0073(7) -0.0068(7) 0.0019(7)
C3 0.0187(8) 0.0129(8) 0.0153(8) -0.0033(7) -0.0044(7) 0.0013(6)
C2 0.0146(8) 0.0129(8) 0.0159(8) -0.0028(6) -0.0042(6) 0.0035(6)
C8 0.0144(8) 0.0155(8) 0.0137(8) -0.0066(6) -0.0042(6) -0.0008(6)
C6 0.0148(8) 0.0122(8) 0.0214(9) -0.0027(6) -0.0036(7) 0.0019(6)
O5 0.0272(7) 0.0252(7) 0.0181(7) -0.0094(6) -0.0031(5) -0.0020(6)
Cl1 0.0198(2) 0.0182(2) 0.0150(2) -0.00300(16) -0.00111(16) 0.00010(15)

loop_
_atom_type_symbol
_atom_type_description
_atom_type_scat_dispersion_real
_atom_type_scat_dispersion_imag
_atom_type_scat_source
C C 0.0033 0.0016 'International Tables Vol C Tables 4.2.6.8 and 6.1.1.4'
H H 0.0000 0.0000 'International Tables Vol C Tables 4.2.6.8 and 6.1.1.4'
N N 0.0061 0.0033 'International Tables Vol C Tables 4.2.6.8 and 6.1.1.4'
O O 0.0106 0.0060 'International Tables Vol C Tables 4.2.6.8 and 6.1.1.4'
S S 0.1246 0.1234 'International Tables Vol C Tables 4.2.6.8 and 6.1.1.4'
Cl Cl 0.1484 0.1585 'International Tables Vol C Tables 4.2.6.8 and 6.1.1.4'

loop_
_geom_angle_atom_site_label_1
_geom_angle_atom_site_label_2
_geom_angle_atom_site_label_3
_geom_angle
C7 S1 S2 104.35(6)
C1 S2 S1 101.27(6)
C12 O4 H4 113.0(16)
C1 N1 C5 116.90(15)
C6 O2 H3 111.6(18)
O3 C12 O4 125.39(16)
O3 C12 C8 120.99(15)
O4 C12 C8 113.61(15)
C11 N2 C7 123.70(15)
C11 N2 H2A 117.0(16)
C7 N2 H2A 119.2(16)
C8 C9 C10 120.68(16)
C8 C9 H9A 118.4(12)
C10 C9 H9A 120.9(12)
C11 C10 C9 118.45(16)
C11 C10 H10 120.2(13)
C9 C10 H10 121.4(13)
N2 C11 C10 120.19(16)
N2 C11 H11 117.2(12)
C10 C11 H11 122.6(12)
N1 C5 C4 124.23(16)
N1 C5 H5A 116.2(12)
C4 C5 H5A 119.6(12)
N2 C7 C8 117.59(15)
N2 C7 S1 120.27(12)
C8 C7 S1 122.13(12)
N1 C1 C2 123.81(15)
N1 C1 S2 116.31(13)
C2 C1 S2 119.85(13)
C5 C4 C3 118.05(17)
C5 C4 H4A 121.2(14)
C3 C4 H4A 120.7(14)
C4 C3 C2 119.45(16)
C4 C3 H3A 121.1(12)
C2 C3 H3A 119.4(12)
C3 C2 C1 117.55(15)
C3 C2 C6 121.11(15)
C1 C2 C6 121.33(15)
C9 C8 C7 119.36(15)
C9 C8 C12 120.77(15)
C7 C8 C12 119.86(15)
O1 C6 O2 124.40(16)
O1 C6 C2 122.64(16)
O2 C6 C2 112.96(15)
H1 O5 H2 107(3)

loop_
_geom_bond_atom_site_label_1
_geom_bond_atom_site_label_2
_geom_bond_distance
S1 C7 1.7602(17)
S1 S2 2.0491(6)
S2 C1 1.8113(17)
O4 C12 1.304(2)
O4 H4 1.01(3)
N1 C1 1.330(2)
N1 C5 1.345(2)
O3 C12 1.219(2)
O2 C6 1.324(2)
O2 H3 0.91(3)
C12 C8 1.495(2)
N2 C11 1.348(2)
N2 C7 1.351(2)
N2 H2A 0.84(2)
O1 C6 1.214(2)
C9 C8 1.388(2)
C9 C10 1.391(2)
C9 H9A 0.93(2)
C10 C11 1.374(3)
C10 H10 0.91(2)
C11 H11 0.94(2)
C5 C4 1.377(3)
C5 H5A 0.97(2)
C7 C8 1.408(2)
C1 C2 1.402(2)
C4 C3 1.388(2)
C4 H4A 0.90(2)
C3 C2 1.390(2)
C3 H3A 0.912(19)
C2 C6 1.489(2)
O5 H1 0.85(3)
O5 H2 0.88(3)

loop_
_geom_hbond_atom_site_label_D
_geom_hbond_atom_site_label_H
_geom_hbond_atom_site_label_A
_geom_hbond_site_symmetry_A
_geom_hbond_distance_DH
_geom_hbond_distance_HA
_geom_hbond_distance_DA
_geom_hbond_angle_DHA
N2 H2A Cl1 2_676 0.84(2) 2.41(2) 3.1228(15) 143(2)
C10 H10 O1 1_645 0.91(2) 2.53(2) 3.405(2) 162.0(18)
C11 H11 Cl1 1_545 0.94(2) 2.74(2) 3.4776(18) 135.7(15)
C4 H4A O1 1_655 0.90(2) 2.63(2) 3.259(2) 128.5(17)
C4 H4A Cl1 . 0.90(2) 2.89(2) 3.6340(19) 141.1(17)
O4 H4 O5 1_544 1.01(3) 1.52(3) 2.5164(19) 169(3)
O2 H3 Cl1 1_455 0.91(3) 2.12(3) 3.0197(15) 170(3)
O5 H1 O3 2_775 0.85(3) 2.10(3) 2.8709(19) 151(3)
O5 H2 Cl1 2_786 0.88(3) 2.20(3) 3.0848(16) 177(3)

_cod_database_fobs_code 2242499
